data_4076517
loop_
_publ_author_name
'Breitenfeld, Jan'
'Scopelliti, Rosario'
'Hu, Xile'

_publ_section_title
;
 Synthesis, Reactivity, and Catalytic Application of a Nickel Pincer
 Hydride Complex
;
_journal_issue 6
_journal_name_full Organometallics
_journal_page_first 2128
_journal_paper_doi 10.1021/om201279j
_journal_volume 31
_journal_year 2012
_chemical_formula_moiety 'C16 H21 N3 Ni, C7 H8'
_chemical_formula_sum 'C23 H29 N3 Ni'
_chemical_formula_weight 406.20
_chemical_name_systematic
; 
 ? 
;
_space_group_IT_number 2
_symmetry_cell_setting triclinic
_symmetry_space_group_name_Hall '-P 1'
_symmetry_space_group_name_H-M 'P -1'
_atom_sites_solution_hydrogens geom
_atom_sites_solution_primary direct
_atom_sites_solution_secondary difmap
_audit_creation_method SHELXL-97
_cell_angle_alpha 76.138(13)
_cell_angle_beta 83.944(10)
_cell_angle_gamma 85.539(12)
_cell_formula_units_Z 4
_cell_length_a 9.9932(12)
_cell_length_b 11.0590(14)
_cell_length_c 19.449(3)
_cell_measurement_reflns_used 345
_cell_measurement_temperature 100(2)
_cell_measurement_theta_max 22
_cell_measurement_theta_min 3
_cell_volume 2072.1(5)
_computing_cell_refinement 'Dirax/lsq (Duisenberg & Schreurs, 1989-2000)'
_computing_data_collection 'Collect (Bruker AXS BV, 1997-2004)'
_computing_data_reduction 'EvalCCD (Duisenberg & Schreurs, 1990-2000)'
_computing_molecular_graphics 'Bruker SHELXTL'
_computing_publication_material 'Bruker SHELXTL'
_computing_structure_refinement 'SHELXL-97 (Sheldrick, 1997)'
_computing_structure_solution 'SHELXS-97 (Sheldrick, 1990)'
_diffrn_ambient_temperature 100(2)
_diffrn_measured_fraction_theta_full 0.980
_diffrn_measured_fraction_theta_max 0.980
_diffrn_measurement_device_type 'Bruker APEX II CCD'
_diffrn_measurement_method 'phi and omega scans'
_diffrn_radiation_monochromator graphite
_diffrn_radiation_source 'fine-focus sealed tube'
_diffrn_radiation_type MoK\a
_diffrn_radiation_wavelength 0.71073
_diffrn_reflns_av_R_equivalents 0.0604
_diffrn_reflns_av_sigmaI/netI 0.0567
_diffrn_reflns_limit_h_max 12
_diffrn_reflns_limit_h_min -12
_diffrn_reflns_limit_k_max 12
_diffrn_reflns_limit_k_min -14
_diffrn_reflns_limit_l_max 25
_diffrn_reflns_limit_l_min -22
_diffrn_reflns_number 28696
_diffrn_reflns_theta_full 27.50
_diffrn_reflns_theta_max 27.50
_diffrn_reflns_theta_min 3.06
_exptl_absorpt_coefficient_mu 0.948
_exptl_absorpt_correction_T_max 0.7456
_exptl_absorpt_correction_T_min 0.4934
_exptl_absorpt_correction_type multi-scan
_exptl_absorpt_process_details 'SADABS 2008, Bruker AXS, 2008'
_exptl_crystal_colour orange
_exptl_crystal_density_diffrn 1.302
_exptl_crystal_density_method 'not measured'
_exptl_crystal_description prismatic
_exptl_crystal_F_000 864
_exptl_crystal_size_max 0.50
_exptl_crystal_size_mid 0.37
_exptl_crystal_size_min 0.29
_refine_diff_density_max 0.600
_refine_diff_density_min -0.535
_refine_diff_density_rms 0.077
_refine_ls_extinction_method none
_refine_ls_goodness_of_fit_ref 1.061
_refine_ls_hydrogen_treatment mixed
_refine_ls_matrix_type full
_refine_ls_number_parameters 493
_refine_ls_number_reflns 9325
_refine_ls_number_restraints 1
_refine_ls_restrained_S_all 1.061
_refine_ls_R_factor_all 0.0600
_refine_ls_R_factor_gt 0.0433
_refine_ls_shift/su_max 0.001
_refine_ls_shift/su_mean 0.000
_refine_ls_structure_factor_coef Fsqd
_refine_ls_weighting_details 'calc w=1/[\s^2^(Fo^2^)+(0.0355P)^2^+2.1593P] where P=(Fo^2^+2Fc^2^)/3'
_refine_ls_weighting_scheme calc
_refine_ls_wR_factor_gt 0.0996
_refine_ls_wR_factor_ref 0.1110
_reflns_number_gt 7629
_reflns_number_total 9325
_reflns_threshold_expression >2sigma(I)
_cod_data_source_file om201279j_si_002.cif
_cod_data_source_block jbiv04
_cod_depositor_comments
;
The following automatic conversions were performed:

'_symmetry_cell_setting' value 'Triclinic' changed to 'triclinic'
according to /home/saulius/struct/CIF-dictionaries/cif_core.dic
dictionary named 'cif_core.dic' version 2.4.1 from 2010-06-29.

Automatic conversion script
Id: cif_fix_values 1715 2011-07-08 13:25:40Z adriana 
;
_cod_database_code 4076517

loop_
_symmetry_equiv_pos_as_xyz
'x, y, z'
'-x, -y, -z'

loop_
_atom_site_label
_atom_site_type_symbol
_atom_site_fract_x
_atom_site_fract_y
_atom_site_fract_z
_atom_site_U_iso_or_equiv
_atom_site_adp_type
_atom_site_occupancy
_atom_site_symmetry_multiplicity
_atom_site_calc_flag
_atom_site_refinement_flags
Ni1 Ni 0.79724(3) 0.31236(3) 0.372429(17) 0.01798(9) Uani 1 1 d D
H1A H 0.699(2) 0.364(2) 0.4232(13) 0.022 Uiso 1 1 d D
N1 N 0.68392(19) 0.35638(19) 0.29437(11) 0.0192(4) Uani 1 1 d .
N2 N 0.92479(18) 0.24507(19) 0.31155(11) 0.0179(4) Uani 1 1 d .
N3 N 0.92321(18) 0.26210(19) 0.44442(11) 0.0185(4) Uani 1 1 d .
C1 C 0.7597(2) 0.3210(2) 0.23159(13) 0.0202(5) Uani 1 1 d .
C2 C 0.7080(3) 0.3468(2) 0.16658(14) 0.0252(5) Uani 1 1 d .
H2 H 0.6218 0.3888 0.1611 0.030 Uiso 1 1 calc R
C3 C 0.7807(3) 0.3119(3) 0.10866(15) 0.0272(6) Uani 1 1 d .
H3 H 0.7447 0.3289 0.0638 0.033 Uiso 1 1 calc R
C4 C 0.9067(3) 0.2520(3) 0.11785(15) 0.0279(6) Uani 1 1 d .
H4 H 0.9571 0.2279 0.0786 0.033 Uiso 1 1 calc R
C5 C 0.9616(3) 0.2259(3) 0.18349(14) 0.0258(6) Uani 1 1 d .
H5 H 1.0484 0.1848 0.1881 0.031 Uiso 1 1 calc R
C6 C 0.8889(2) 0.2601(2) 0.24305(13) 0.0183(5) Uani 1 1 d .
C7 C 1.0445(2) 0.1986(2) 0.34026(13) 0.0168(5) Uani 1 1 d .
C8 C 1.1623(2) 0.1450(2) 0.30954(14) 0.0207(5) Uani 1 1 d .
H8 H 1.1648 0.1346 0.2623 0.025 Uiso 1 1 calc R
C9 C 1.2748(2) 0.1073(2) 0.34785(14) 0.0237(5) Uani 1 1 d .
H9 H 1.3526 0.0714 0.3261 0.028 Uiso 1 1 calc R
C10 C 1.2760(2) 0.1209(2) 0.41669(14) 0.0233(5) Uani 1 1 d .
H10 H 1.3540 0.0961 0.4417 0.028 Uiso 1 1 calc R
C11 C 1.1603(2) 0.1718(2) 0.44896(14) 0.0208(5) Uani 1 1 d .
H11 H 1.1589 0.1811 0.4964 0.025 Uiso 1 1 calc R
C12 C 1.0479(2) 0.2086(2) 0.41135(13) 0.0175(5) Uani 1 1 d .
C13 C 0.5593(2) 0.2844(3) 0.31442(15) 0.0261(6) Uani 1 1 d .
H13A H 0.5023 0.3048 0.2747 0.039 Uiso 1 1 calc R
H13B H 0.5096 0.3064 0.3563 0.039 Uiso 1 1 calc R
H13C H 0.5844 0.1948 0.3253 0.039 Uiso 1 1 calc R
C14 C 0.6451(2) 0.4928(2) 0.27831(15) 0.0253(5) Uani 1 1 d .
H14A H 0.7264 0.5403 0.2647 0.038 Uiso 1 1 calc R
H14B H 0.5964 0.5143 0.3206 0.038 Uiso 1 1 calc R
H14C H 0.5870 0.5133 0.2391 0.038 Uiso 1 1 calc R
C15 C 0.9546(2) 0.3710(3) 0.47191(15) 0.0249(5) Uani 1 1 d .
H15A H 1.0176 0.3433 0.5086 0.037 Uiso 1 1 calc R
H15B H 0.8712 0.4066 0.4923 0.037 Uiso 1 1 calc R
H15C H 0.9954 0.4344 0.4328 0.037 Uiso 1 1 calc R
C16 C 0.8639(2) 0.1639(3) 0.50412(14) 0.0267(6) Uani 1 1 d .
H16A H 0.8426 0.0931 0.4858 0.040 Uiso 1 1 calc R
H16B H 0.7814 0.1983 0.5259 0.040 Uiso 1 1 calc R
H16C H 0.9289 0.1357 0.5398 0.040 Uiso 1 1 calc R
Ni2 Ni 0.21586(3) 0.73566(3) 0.141389(17) 0.01873(9) Uani 1 1 d D
H2A H 0.148(3) 0.705(3) 0.0824(13) 0.022 Uiso 1 1 d D
N4 N 0.19634(19) 0.57219(19) 0.20568(11) 0.0189(4) Uani 1 1 d .
N5 N 0.30533(19) 0.77674(19) 0.21167(11) 0.0183(4) Uani 1 1 d .
N6 N 0.23926(19) 0.9064(2) 0.08736(11) 0.0202(4) Uani 1 1 d .
C17 C 0.2525(2) 0.5748(2) 0.27346(12) 0.0169(5) Uani 1 1 d .
C18 C 0.2488(2) 0.4735(2) 0.33116(14) 0.0216(5) Uani 1 1 d .
H18 H 0.2137 0.3980 0.3278 0.026 Uiso 1 1 calc R
C19 C 0.2969(2) 0.4828(2) 0.39453(14) 0.0214(5) Uani 1 1 d .
H19 H 0.2957 0.4135 0.4344 0.026 Uiso 1 1 calc R
C20 C 0.3464(2) 0.5945(2) 0.39855(14) 0.0220(5) Uani 1 1 d .
H20 H 0.3770 0.6017 0.4420 0.026 Uiso 1 1 calc R
C21 C 0.3523(2) 0.6966(2) 0.34016(13) 0.0202(5) Uani 1 1 d .
H21 H 0.3860 0.7722 0.3444 0.024 Uiso 1 1 calc R
C22 C 0.3084(2) 0.6882(2) 0.27489(13) 0.0175(5) Uani 1 1 d .
C23 C 0.3645(2) 0.8912(2) 0.19172(13) 0.0193(5) Uani 1 1 d .
C24 C 0.4618(3) 0.9376(3) 0.22494(14) 0.0246(5) Uani 1 1 d .
H24 H 0.4938 0.8886 0.2678 0.029 Uiso 1 1 calc R
C25 C 0.5112(3) 1.0552(3) 0.19503(15) 0.0295(6) Uani 1 1 d .
H25 H 0.5782 1.0844 0.2173 0.035 Uiso 1 1 calc R
C26 C 0.4643(3) 1.1300(3) 0.13354(15) 0.0299(6) Uani 1 1 d .
H26 H 0.4941 1.2121 0.1157 0.036 Uiso 1 1 calc R
C27 C 0.3729(3) 1.0837(3) 0.09804(15) 0.0280(6) Uani 1 1 d .
H27 H 0.3421 1.1334 0.0551 0.034 Uiso 1 1 calc R
C28 C 0.3274(2) 0.9652(2) 0.12566(14) 0.0215(5) Uani 1 1 d .
C29 C 0.0497(2) 0.5455(3) 0.22073(15) 0.0255(6) Uani 1 1 d .
H29A H 0.0397 0.4655 0.2554 0.038 Uiso 1 1 calc R
H29B H 0.0131 0.5415 0.1766 0.038 Uiso 1 1 calc R
H29C H 0.0006 0.6120 0.2400 0.038 Uiso 1 1 calc R
C30 C 0.2681(3) 0.4711(3) 0.17463(14) 0.0263(6) Uani 1 1 d .
H30A H 0.3640 0.4873 0.1642 0.039 Uiso 1 1 calc R
H30B H 0.2296 0.4692 0.1306 0.039 Uiso 1 1 calc R
H30C H 0.2578 0.3906 0.2087 0.039 Uiso 1 1 calc R
C31 C 0.3008(3) 0.9117(3) 0.01316(14) 0.0256(5) Uani 1 1 d .
H31A H 0.3101 0.9989 -0.0124 0.038 Uiso 1 1 calc R
H31B H 0.2427 0.8718 -0.0115 0.038 Uiso 1 1 calc R
H31C H 0.3898 0.8677 0.0148 0.038 Uiso 1 1 calc R
C32 C 0.1044(3) 0.9763(3) 0.08303(16) 0.0307(6) Uani 1 1 d .
H32A H 0.0643 0.9775 0.1311 0.046 Uiso 1 1 calc R
H32B H 0.0452 0.9349 0.0598 0.046 Uiso 1 1 calc R
H32C H 0.1157 1.0620 0.0554 0.046 Uiso 1 1 calc R
C33 C -0.2602(3) 0.7281(3) 0.10071(14) 0.0258(5) Uani 1 1 d .
C34 C -0.3978(3) 0.7104(3) 0.09961(15) 0.0268(6) Uani 1 1 d .
H34 H -0.4624 0.7418 0.1314 0.032 Uiso 1 1 calc R
C35 C -0.4405(3) 0.6475(3) 0.05260(15) 0.0265(6) Uani 1 1 d .
H35 H -0.5338 0.6363 0.0526 0.032 Uiso 1 1 calc R
C36 C -0.3480(3) 0.6011(3) 0.00583(15) 0.0284(6) Uani 1 1 d .
H36 H -0.3778 0.5590 -0.0265 0.034 Uiso 1 1 calc R
C37 C -0.2107(3) 0.6165(3) 0.00654(15) 0.0305(6) Uani 1 1 d .
H37 H -0.1466 0.5836 -0.0248 0.037 Uiso 1 1 calc R
C38 C -0.1681(3) 0.6805(3) 0.05331(15) 0.0282(6) Uani 1 1 d .
H38 H -0.0748 0.6918 0.0529 0.034 Uiso 1 1 calc R
C39 C -0.2146(3) 0.7977(3) 0.15127(16) 0.0318(6) Uani 1 1 d .
H39A H -0.2381 0.8870 0.1348 0.048 Uiso 1 1 calc R
H39B H -0.1167 0.7846 0.1529 0.048 Uiso 1 1 calc R
H39C H -0.2593 0.7667 0.1989 0.048 Uiso 1 1 calc R
C40 C 0.8461(3) -0.1580(3) 0.34492(14) 0.0268(6) Uani 1 1 d .
C41 C 0.8025(3) -0.2789(3) 0.37080(15) 0.0289(6) Uani 1 1 d .
H41 H 0.8570 -0.3473 0.3598 0.035 Uiso 1 1 calc R
C42 C 0.6805(3) -0.3013(3) 0.41239(15) 0.0313(6) Uani 1 1 d .
H42 H 0.6528 -0.3843 0.4296 0.038 Uiso 1 1 calc R
C43 C 0.5994(3) -0.2023(3) 0.42869(15) 0.0307(6) Uani 1 1 d .
H43 H 0.5167 -0.2172 0.4574 0.037 Uiso 1 1 calc R
C44 C 0.6403(3) -0.0815(3) 0.40259(16) 0.0318(6) Uani 1 1 d .
H44 H 0.5846 -0.0133 0.4130 0.038 Uiso 1 1 calc R
C45 C 0.7631(3) -0.0594(3) 0.36093(15) 0.0288(6) Uani 1 1 d .
H45 H 0.7900 0.0237 0.3434 0.035 Uiso 1 1 calc R
C46 C 0.9792(3) -0.1347(3) 0.30050(17) 0.0400(7) Uani 1 1 d .
H46A H 0.9632 -0.1082 0.2501 0.060 Uiso 1 1 calc R
H46B H 1.0370 -0.2116 0.3084 0.060 Uiso 1 1 calc R
H46C H 1.0235 -0.0691 0.3142 0.060 Uiso 1 1 calc R

loop_
_atom_site_aniso_label
_atom_site_aniso_U_11
_atom_site_aniso_U_22
_atom_site_aniso_U_33
_atom_site_aniso_U_23
_atom_site_aniso_U_13
_atom_site_aniso_U_12
Ni1 0.01158(14) 0.02241(17) 0.02072(18) -0.00716(13) 0.00035(11) -0.00145(11)
N1 0.0135(9) 0.0207(10) 0.0239(11) -0.0063(9) -0.0008(8) -0.0017(7)
N2 0.0146(9) 0.0192(10) 0.0207(11) -0.0059(8) -0.0004(7) -0.0037(7)
N3 0.0143(9) 0.0207(10) 0.0203(11) -0.0060(8) 0.0030(7) -0.0018(7)
C1 0.0204(11) 0.0200(12) 0.0213(13) -0.0062(10) -0.0007(9) -0.0052(9)
C2 0.0223(12) 0.0256(13) 0.0291(15) -0.0076(11) -0.0068(10) -0.0004(10)
C3 0.0328(14) 0.0271(14) 0.0239(14) -0.0079(11) -0.0074(11) -0.0026(11)
C4 0.0316(14) 0.0315(15) 0.0220(14) -0.0097(12) -0.0014(10) -0.0020(11)
C5 0.0205(11) 0.0305(14) 0.0268(15) -0.0088(11) 0.0003(10) 0.0001(10)
C6 0.0175(10) 0.0176(12) 0.0202(13) -0.0045(10) 0.0005(9) -0.0065(9)
C7 0.0131(10) 0.0155(11) 0.0226(13) -0.0059(9) 0.0016(8) -0.0046(8)
C8 0.0168(11) 0.0213(12) 0.0255(14) -0.0090(10) 0.0022(9) -0.0052(9)
C9 0.0128(10) 0.0262(13) 0.0325(15) -0.0089(11) 0.0021(9) -0.0019(9)
C10 0.0133(10) 0.0240(13) 0.0322(15) -0.0054(11) -0.0010(9) -0.0028(9)
C11 0.0182(11) 0.0209(12) 0.0232(13) -0.0040(10) -0.0013(9) -0.0049(9)
C12 0.0135(10) 0.0160(11) 0.0227(13) -0.0042(10) 0.0022(9) -0.0044(8)
C13 0.0143(11) 0.0317(14) 0.0333(16) -0.0092(12) -0.0002(10) -0.0041(10)
C14 0.0221(12) 0.0226(13) 0.0324(15) -0.0094(11) -0.0036(10) 0.0017(10)
C15 0.0190(11) 0.0281(14) 0.0314(15) -0.0153(12) -0.0017(10) -0.0005(10)
C16 0.0200(12) 0.0287(14) 0.0266(15) 0.0002(11) 0.0049(10) -0.0023(10)
Ni2 0.01672(15) 0.02100(17) 0.01894(18) -0.00327(13) -0.00261(11) -0.00695(11)
N4 0.0161(9) 0.0226(11) 0.0194(11) -0.0064(9) -0.0003(7) -0.0064(8)
N5 0.0182(9) 0.0184(10) 0.0192(11) -0.0045(8) -0.0016(8) -0.0061(8)
N6 0.0194(9) 0.0229(11) 0.0172(11) -0.0012(9) -0.0009(8) -0.0053(8)
C17 0.0129(10) 0.0214(12) 0.0168(12) -0.0047(10) -0.0003(8) -0.0044(8)
C18 0.0166(11) 0.0214(12) 0.0265(14) -0.0049(10) 0.0017(9) -0.0060(9)
C19 0.0193(11) 0.0228(13) 0.0205(13) -0.0019(10) 0.0004(9) -0.0046(9)
C20 0.0170(11) 0.0297(14) 0.0196(13) -0.0064(11) -0.0004(9) -0.0036(9)
C21 0.0168(11) 0.0234(13) 0.0217(13) -0.0071(10) -0.0002(9) -0.0050(9)
C22 0.0133(10) 0.0211(12) 0.0178(12) -0.0052(10) 0.0022(8) -0.0025(8)
C23 0.0191(11) 0.0205(12) 0.0189(13) -0.0071(10) 0.0045(9) -0.0046(9)
C24 0.0256(12) 0.0261(14) 0.0235(14) -0.0079(11) 0.0014(10) -0.0089(10)
C25 0.0341(14) 0.0339(16) 0.0247(15) -0.0125(12) 0.0037(11) -0.0178(12)
C26 0.0399(15) 0.0252(14) 0.0252(15) -0.0056(12) 0.0037(11) -0.0167(11)
C27 0.0340(14) 0.0261(14) 0.0233(14) -0.0035(11) -0.0001(11) -0.0085(11)
C28 0.0190(11) 0.0239(13) 0.0224(13) -0.0071(10) 0.0020(9) -0.0062(9)
C29 0.0169(11) 0.0293(14) 0.0306(15) -0.0033(11) -0.0030(10) -0.0123(10)
C30 0.0294(13) 0.0268(14) 0.0242(14) -0.0085(11) -0.0025(10) -0.0023(10)
C31 0.0327(13) 0.0260(14) 0.0180(13) -0.0030(11) -0.0029(10) -0.0067(11)
C32 0.0229(12) 0.0299(15) 0.0364(17) -0.0027(13) -0.0029(11) 0.0006(11)
C33 0.0267(13) 0.0234(13) 0.0254(14) -0.0001(11) -0.0045(10) -0.0050(10)
C34 0.0252(12) 0.0263(14) 0.0273(15) -0.0048(11) 0.0026(10) -0.0025(10)
C35 0.0215(12) 0.0257(14) 0.0298(15) -0.0002(11) -0.0010(10) -0.0070(10)
C36 0.0314(14) 0.0258(14) 0.0283(15) -0.0049(12) -0.0011(11) -0.0098(11)
C37 0.0256(13) 0.0333(15) 0.0309(16) -0.0073(12) 0.0053(11) -0.0029(11)
C38 0.0196(12) 0.0332(15) 0.0295(15) -0.0017(12) -0.0032(10) -0.0042(10)
C39 0.0343(14) 0.0336(16) 0.0288(16) -0.0068(12) -0.0081(11) -0.0048(12)
C40 0.0247(12) 0.0346(15) 0.0236(14) -0.0084(12) -0.0058(10) -0.0065(11)
C41 0.0304(13) 0.0290(14) 0.0311(16) -0.0110(12) -0.0103(11) -0.0029(11)
C42 0.0354(14) 0.0322(15) 0.0279(15) -0.0029(12) -0.0095(11) -0.0153(12)
C43 0.0213(12) 0.0441(17) 0.0279(15) -0.0061(13) -0.0080(10) -0.0082(11)
C44 0.0254(13) 0.0372(16) 0.0333(16) -0.0082(13) -0.0102(11) 0.0044(11)
C45 0.0315(14) 0.0259(14) 0.0279(15) -0.0008(12) -0.0078(11) -0.0057(11)
C46 0.0337(15) 0.053(2) 0.0389(19) -0.0201(16) 0.0040(13) -0.0155(14)

loop_
_atom_type_symbol
_atom_type_description
_atom_type_scat_dispersion_real
_atom_type_scat_dispersion_imag
_atom_type_scat_source
C C 0.0033 0.0016 'International Tables Vol C Tables 4.2.6.8 and 6.1.1.4'
H H 0.0000 0.0000 'International Tables Vol C Tables 4.2.6.8 and 6.1.1.4'
N N 0.0061 0.0033 'International Tables Vol C Tables 4.2.6.8 and 6.1.1.4'
Ni Ni 0.3393 1.1124 'International Tables Vol C Tables 4.2.6.8 and 6.1.1.4'

loop_
_geom_angle_atom_site_label_1
_geom_angle_atom_site_label_2
_geom_angle_atom_site_label_3
_geom_angle
N2 Ni1 N3 87.30(8)
N2 Ni1 N1 87.24(8)
N3 Ni1 N1 174.53(8)
N2 Ni1 H1A 177.8(10)
N3 Ni1 H1A 90.5(10)
N1 Ni1 H1A 95.0(10)
C1 N1 C14 110.8(2)
C1 N1 C13 109.15(19)
C14 N1 C13 109.22(18)
C1 N1 Ni1 108.09(14)
C14 N1 Ni1 110.53(16)
C13 N1 Ni1 108.97(16)
C7 N2 C6 130.0(2)
C7 N2 Ni1 114.95(16)
C6 N2 Ni1 114.77(15)
C12 N3 C16 109.04(18)
C12 N3 C15 110.38(18)
C16 N3 C15 109.7(2)
C12 N3 Ni1 107.62(15)
C16 N3 Ni1 109.21(15)
C15 N3 Ni1 110.81(15)
C2 C1 C6 122.5(2)
C2 C1 N1 121.7(2)
C6 C1 N1 115.8(2)
C1 C2 C3 120.6(2)
C1 C2 H2 119.7
C3 C2 H2 119.7
C4 C3 C2 118.5(2)
C4 C3 H3 120.7
C2 C3 H3 120.7
C3 C4 C5 121.7(2)
C3 C4 H4 119.2
C5 C4 H4 119.2
C4 C5 C6 120.6(2)
C4 C5 H5 119.7
C6 C5 H5 119.7
N2 C6 C5 129.9(2)
N2 C6 C1 114.0(2)
C5 C6 C1 116.0(2)
N2 C7 C8 130.2(2)
N2 C7 C12 113.7(2)
C8 C7 C12 116.1(2)
C9 C8 C7 120.8(2)
C9 C8 H8 119.6
C7 C8 H8 119.6
C10 C9 C8 121.6(2)
C10 C9 H9 119.2
C8 C9 H9 119.2
C9 C10 C11 119.0(2)
C9 C10 H10 120.5
C11 C10 H10 120.5
C12 C11 C10 119.6(2)
C12 C11 H11 120.2
C10 C11 H11 120.2
C11 C12 C7 122.8(2)
C11 C12 N3 120.9(2)
C7 C12 N3 116.3(2)
N1 C13 H13A 109.5
N1 C13 H13B 109.5
H13A C13 H13B 109.5
N1 C13 H13C 109.5
H13A C13 H13C 109.5
H13B C13 H13C 109.5
N1 C14 H14A 109.5
N1 C14 H14B 109.5
H14A C14 H14B 109.5
N1 C14 H14C 109.5
H14A C14 H14C 109.5
H14B C14 H14C 109.5
N3 C15 H15A 109.5
N3 C15 H15B 109.5
H15A C15 H15B 109.5
N3 C15 H15C 109.5
H15A C15 H15C 109.5
H15B C15 H15C 109.5
N3 C16 H16A 109.5
N3 C16 H16B 109.5
H16A C16 H16B 109.5
N3 C16 H16C 109.5
H16A C16 H16C 109.5
H16B C16 H16C 109.5
N5 Ni2 N4 86.62(9)
N5 Ni2 N6 86.71(9)
N4 Ni2 N6 172.93(9)
N5 Ni2 H2A 177.7(10)
N4 Ni2 H2A 95.0(10)
N6 Ni2 H2A 91.8(10)
C17 N4 C30 110.07(19)
C17 N4 C29 109.26(18)
C30 N4 C29 108.4(2)
C17 N4 Ni2 107.85(15)
C30 N4 Ni2 111.69(16)
C29 N4 Ni2 109.61(15)
C22 N5 C23 128.8(2)
C22 N5 Ni2 116.04(16)
C23 N5 Ni2 115.11(16)
C28 N6 C31 109.97(19)
C28 N6 C32 109.7(2)
C31 N6 C32 108.2(2)
C28 N6 Ni2 107.80(15)
C31 N6 Ni2 111.94(16)
C32 N6 Ni2 109.25(15)
C18 C17 C22 122.4(2)
C18 C17 N4 121.9(2)
C22 C17 N4 115.7(2)
C17 C18 C19 119.7(2)
C17 C18 H18 120.2
C19 C18 H18 120.2
C20 C19 C18 119.2(2)
C20 C19 H19 120.4
C18 C19 H19 120.4
C19 C20 C21 121.4(2)
C19 C20 H20 119.3
C21 C20 H20 119.3
C20 C21 C22 120.5(2)
C20 C21 H21 119.8
C22 C21 H21 119.8
N5 C22 C21 129.7(2)
N5 C22 C17 113.5(2)
C21 C22 C17 116.7(2)
N5 C23 C24 129.2(2)
N5 C23 C28 113.5(2)
C24 C23 C28 117.1(2)
C25 C24 C23 120.2(3)
C25 C24 H24 119.9
C23 C24 H24 119.9
C26 C25 C24 121.3(3)
C26 C25 H25 119.4
C24 C25 H25 119.4
C25 C26 C27 119.4(3)
C25 C26 H26 120.3
C27 C26 H26 120.3
C28 C27 C26 119.7(3)
C28 C27 H27 120.1
C26 C27 H27 120.1
C27 C28 C23 121.9(2)
C27 C28 N6 122.3(2)
C23 C28 N6 115.8(2)
N4 C29 H29A 109.5
N4 C29 H29B 109.5
H29A C29 H29B 109.5
N4 C29 H29C 109.5
H29A C29 H29C 109.5
H29B C29 H29C 109.5
N4 C30 H30A 109.5
N4 C30 H30B 109.5
H30A C30 H30B 109.5
N4 C30 H30C 109.5
H30A C30 H30C 109.5
H30B C30 H30C 109.5
N6 C31 H31A 109.5
N6 C31 H31B 109.5
H31A C31 H31B 109.5
N6 C31 H31C 109.5
H31A C31 H31C 109.5
H31B C31 H31C 109.5
N6 C32 H32A 109.5
N6 C32 H32B 109.5
H32A C32 H32B 109.5
N6 C32 H32C 109.5
H32A C32 H32C 109.5
H32B C32 H32C 109.5
C38 C33 C34 118.0(3)
C38 C33 C39 121.4(2)
C34 C33 C39 120.6(2)
C35 C34 C33 120.9(2)
C35 C34 H34 119.6
C33 C34 H34 119.6
C36 C35 C34 120.5(2)
C36 C35 H35 119.8
C34 C35 H35 119.8
C35 C36 C37 119.6(3)
C35 C36 H36 120.2
C37 C36 H36 120.2
C38 C37 C36 119.9(3)
C38 C37 H37 120.1
C36 C37 H37 120.1
C37 C38 C33 121.2(2)
C37 C38 H38 119.4
C33 C38 H38 119.4
C33 C39 H39A 109.5
C33 C39 H39B 109.5
H39A C39 H39B 109.5
C33 C39 H39C 109.5
H39A C39 H39C 109.5
H39B C39 H39C 109.5
C45 C40 C41 118.1(2)
C45 C40 C46 120.9(3)
C41 C40 C46 121.0(3)
C42 C41 C40 121.3(3)
C42 C41 H41 119.3
C40 C41 H41 119.3
C43 C42 C41 120.0(3)
C43 C42 H42 120.0
C41 C42 H42 120.0
C44 C43 C42 119.4(3)
C44 C43 H43 120.3
C42 C43 H43 120.3
C43 C44 C45 120.4(3)
C43 C44 H44 119.8
C45 C44 H44 119.8
C40 C45 C44 120.7(3)
C40 C45 H45 119.6
C44 C45 H45 119.6
C40 C46 H46A 109.5
C40 C46 H46B 109.5
H46A C46 H46B 109.5
C40 C46 H46C 109.5
H46A C46 H46C 109.5
H46B C46 H46C 109.5

loop_
_geom_bond_atom_site_label_1
_geom_bond_atom_site_label_2
_geom_bond_distance
Ni1 N2 1.881(2)
Ni1 N3 1.935(2)
Ni1 N1 1.936(2)
Ni1 H1A 1.50(2)
N1 C1 1.485(3)
N1 C14 1.494(3)
N1 C13 1.497(3)
N2 C7 1.383(3)
N2 C6 1.384(3)
N3 C12 1.488(3)
N3 C16 1.493(3)
N3 C15 1.496(3)
C1 C2 1.374(4)
C1 C6 1.423(3)
C2 C3 1.392(4)
C2 H2 0.9500
C3 C4 1.384(4)
C3 H3 0.9500
C4 C5 1.400(4)
C4 H4 0.9500
C5 C6 1.415(3)
C5 H5 0.9500
C7 C8 1.417(3)
C7 C12 1.418(3)
C8 C9 1.396(3)
C8 H8 0.9500
C9 C10 1.384(4)
C9 H9 0.9500
C10 C11 1.401(3)
C10 H10 0.9500
C11 C12 1.386(3)
C11 H11 0.9500
C13 H13A 0.9800
C13 H13B 0.9800
C13 H13C 0.9800
C14 H14A 0.9800
C14 H14B 0.9800
C14 H14C 0.9800
C15 H15A 0.9800
C15 H15B 0.9800
C15 H15C 0.9800
C16 H16A 0.9800
C16 H16B 0.9800
C16 H16C 0.9800
Ni2 N5 1.869(2)
Ni2 N4 1.947(2)
Ni2 N6 1.947(2)
Ni2 H2A 1.51(2)
N4 C17 1.494(3)
N4 C30 1.496(3)
N4 C29 1.502(3)
N5 C22 1.377(3)
N5 C23 1.391(3)
N6 C28 1.488(3)
N6 C31 1.497(3)
N6 C32 1.500(3)
C17 C18 1.382(3)
C17 C22 1.419(3)
C18 C19 1.398(4)
C18 H18 0.9500
C19 C20 1.389(4)
C19 H19 0.9500
C20 C21 1.396(4)
C20 H20 0.9500
C21 C22 1.411(3)
C21 H21 0.9500
C23 C24 1.413(3)
C23 C28 1.417(4)
C24 C25 1.396(4)
C24 H24 0.9500
C25 C26 1.385(4)
C25 H25 0.9500
C26 C27 1.395(4)
C26 H26 0.9500
C27 C28 1.385(4)
C27 H27 0.9500
C29 H29A 0.9800
C29 H29B 0.9800
C29 H29C 0.9800
C30 H30A 0.9800
C30 H30B 0.9800
C30 H30C 0.9800
C31 H31A 0.9800
C31 H31B 0.9800
C31 H31C 0.9800
C32 H32A 0.9800
C32 H32B 0.9800
C32 H32C 0.9800
C33 C38 1.398(4)
C33 C34 1.407(4)
C33 C39 1.510(4)
C34 C35 1.391(4)
C34 H34 0.9500
C35 C36 1.385(4)
C35 H35 0.9500
C36 C37 1.398(4)
C36 H36 0.9500
C37 C38 1.395(4)
C37 H37 0.9500
C38 H38 0.9500
C39 H39A 0.9800
C39 H39B 0.9800
C39 H39C 0.9800
C40 C45 1.393(4)
C40 C41 1.398(4)
C40 C46 1.512(4)
C41 C42 1.394(4)
C41 H41 0.9500
C42 C43 1.390(4)
C42 H42 0.9500
C43 C44 1.388(4)
C43 H43 0.9500
C44 C45 1.402(4)
C44 H44 0.9500
C45 H45 0.9500
C46 H46A 0.9800
C46 H46B 0.9800
C46 H46C 0.9800

loop_
_geom_torsion_atom_site_label_1
_geom_torsion_atom_site_label_2
_geom_torsion_atom_site_label_3
_geom_torsion_atom_site_label_4
_geom_torsion
N2 Ni1 N1 C1 -3.04(15)
N2 Ni1 N1 C14 -124.50(16)
N2 Ni1 N1 C13 115.47(16)
N3 Ni1 N2 C7 -2.70(17)
N1 Ni1 N2 C7 177.17(17)
N3 Ni1 N2 C6 -177.12(17)
N1 Ni1 N2 C6 2.75(17)
N2 Ni1 N3 C12 3.53(15)
N2 Ni1 N3 C16 -114.71(16)
N2 Ni1 N3 C15 124.30(16)
C14 N1 C1 C2 -55.2(3)
C13 N1 C1 C2 65.1(3)
Ni1 N1 C1 C2 -176.5(2)
C14 N1 C1 C6 124.3(2)
C13 N1 C1 C6 -115.4(2)
Ni1 N1 C1 C6 3.0(2)
C6 C1 C2 C3 1.0(4)
N1 C1 C2 C3 -179.6(2)
C1 C2 C3 C4 -0.7(4)
C2 C3 C4 C5 0.1(4)
C3 C4 C5 C6 0.2(4)
C7 N2 C6 C5 3.9(4)
Ni1 N2 C6 C5 177.3(2)
C7 N2 C6 C1 -175.0(2)
Ni1 N2 C6 C1 -1.6(3)
C4 C5 C6 N2 -178.9(3)
C4 C5 C6 C1 0.1(4)
C2 C1 C6 N2 178.5(2)
N1 C1 C6 N2 -1.0(3)
C2 C1 C6 C5 -0.6(4)
N1 C1 C6 C5 179.9(2)
C6 N2 C7 C8 -4.8(4)
Ni1 N2 C7 C8 -178.2(2)
C6 N2 C7 C12 174.4(2)
Ni1 N2 C7 C12 1.0(3)
N2 C7 C8 C9 177.9(2)
C12 C7 C8 C9 -1.2(3)
C7 C8 C9 C10 -0.2(4)
C8 C9 C10 C11 1.1(4)
C9 C10 C11 C12 -0.7(4)
C10 C11 C12 C7 -0.8(4)
C10 C11 C12 N3 179.5(2)
N2 C7 C12 C11 -177.6(2)
C8 C7 C12 C11 1.7(3)
N2 C7 C12 N3 2.1(3)
C8 C7 C12 N3 -178.6(2)
C16 N3 C12 C11 -65.9(3)
C15 N3 C12 C11 54.7(3)
Ni1 N3 C12 C11 175.71(18)
C16 N3 C12 C7 114.3(2)
C15 N3 C12 C7 -125.0(2)
Ni1 N3 C12 C7 -4.0(2)
N5 Ni2 N4 C17 3.72(14)
N5 Ni2 N4 C30 -117.34(16)
N5 Ni2 N4 C29 122.57(17)
N4 Ni2 N5 C22 -5.29(16)
N6 Ni2 N5 C22 172.38(17)
N4 Ni2 N5 C23 172.27(17)
N6 Ni2 N5 C23 -10.07(16)
N5 Ni2 N6 C28 7.52(15)
N5 Ni2 N6 C31 128.59(17)
N5 Ni2 N6 C32 -111.64(18)
C30 N4 C17 C18 -60.5(3)
C29 N4 C17 C18 58.4(3)
Ni2 N4 C17 C18 177.46(18)
C30 N4 C17 C22 120.2(2)
C29 N4 C17 C22 -120.9(2)
Ni2 N4 C17 C22 -1.9(2)
C22 C17 C18 C19 2.3(3)
N4 C17 C18 C19 -176.9(2)
C17 C18 C19 C20 0.7(3)
C18 C19 C20 C21 -1.6(3)
C19 C20 C21 C22 -0.5(3)
C23 N5 C22 C21 11.6(4)
Ni2 N5 C22 C21 -171.28(19)
C23 N5 C22 C17 -171.8(2)
Ni2 N5 C22 C17 5.4(2)
C20 C21 C22 N5 179.8(2)
C20 C21 C22 C17 3.3(3)
C18 C17 C22 N5 178.6(2)
N4 C17 C22 N5 -2.1(3)
C18 C17 C22 C21 -4.3(3)
N4 C17 C22 C21 175.04(19)
C22 N5 C23 C24 12.4(4)
Ni2 N5 C23 C24 -164.7(2)
C22 N5 C23 C28 -173.0(2)
Ni2 N5 C23 C28 9.9(3)
N5 C23 C24 C25 178.4(2)
C28 C23 C24 C25 4.0(4)
C23 C24 C25 C26 1.5(4)
C24 C25 C26 C27 -4.5(4)
C25 C26 C27 C28 1.8(4)
C26 C27 C28 C23 3.9(4)
C26 C27 C28 N6 -174.7(2)
N5 C23 C28 C27 178.0(2)
C24 C23 C28 C27 -6.7(4)
N5 C23 C28 N6 -3.3(3)
C24 C23 C28 N6 172.0(2)
C31 N6 C28 C27 52.2(3)
C32 N6 C28 C27 -66.6(3)
Ni2 N6 C28 C27 174.5(2)
C31 N6 C28 C23 -126.5(2)
C32 N6 C28 C23 114.6(2)
Ni2 N6 C28 C23 -4.2(2)
C38 C33 C34 C35 -0.1(4)
C39 C33 C34 C35 179.3(3)
C33 C34 C35 C36 0.0(4)
C34 C35 C36 C37 0.7(4)
C35 C36 C37 C38 -1.2(4)
C36 C37 C38 C33 1.1(4)
C34 C33 C38 C37 -0.4(4)
C39 C33 C38 C37 -179.8(3)
C45 C40 C41 C42 -0.9(4)
C46 C40 C41 C42 179.4(3)
C40 C41 C42 C43 0.2(4)
C41 C42 C43 C44 0.7(4)
C42 C43 C44 C45 -0.9(4)
C41 C40 C45 C44 0.8(4)
C46 C40 C45 C44 -179.5(3)
C43 C44 C45 C40 0.1(4)
